data_4323205
loop_
_publ_author_name
'Zuowei Xie'
'Chi-Wing Tsang'
'Eric Tung-Po Sze'
'Qingchuan Yang'
'Dominic T. W. Chan'
'Thomas C. W. Mak'

_publ_section_title
;
 Highly Chlorinated, Brominated, and Iodinated Icosahedral Carborane
 Anions: 1-H-CB11X11-, 1-CH3-CB11X11- (X = Cl, Br, I); 1-Br-CB11Br11-
;
_journal_name_full 'Inorganic Chemistry'
_journal_page_first 6444
_journal_page_last 6451
_journal_paper_doi 10.1021/ic9805628
_journal_volume 37
_journal_year 1998
_chemical_formula_sum 'C4 H10 B11 Br12 N'
_chemical_formula_weight 1149.96
_chemical_name_systematic
; 
 ? 
;
_space_group_IT_number 69
_symmetry_cell_setting orthorhombic
_symmetry_space_group_name_Hall '-F 2 2'
_symmetry_space_group_name_H-M 'F m m m'
_atom_sites_solution_hydrogens geom
_atom_sites_solution_primary direct
_atom_sites_solution_secondary difmap
_audit_creation_method SHELXL
_cell_angle_alpha 90.00
_cell_angle_beta 90.00
_cell_angle_gamma 90.00
_cell_formula_units_Z 8
_cell_length_a 17.7425(6)
_cell_length_b 17.7600(6)
_cell_length_c 17.7669(6)
_cell_measurement_temperature 293(2)
_cell_volume 5598.5(3)
_computing_cell_refinement 'Siemens XSCANS'
_computing_data_collection 'Siemens XSCANS'
_computing_data_reduction 'Siemens SHELXTL'
_computing_molecular_graphics 'Siemens SHELXTL'
_computing_publication_material 'Siemens SHELXTL'
_computing_structure_refinement 'SHELXL-93 (Sheldrick, 1993)'
_computing_structure_solution 'SHELXS-86 (Sheldrick, 1990)'
_diffrn_ambient_temperature 293(2)
_diffrn_measurement_device 'Siemens P4'
_diffrn_measurement_method '\w scans'
_diffrn_radiation_monochromator graphite
_diffrn_radiation_source 'fine-focus sealed tube'
_diffrn_radiation_type MoK\a
_diffrn_radiation_wavelength 0.71073
_diffrn_reflns_av_R_equivalents 0.0808
_diffrn_reflns_av_sigmaI/netI 0.0598
_diffrn_reflns_limit_h_max 21
_diffrn_reflns_limit_h_min -14
_diffrn_reflns_limit_k_max 21
_diffrn_reflns_limit_k_min -21
_diffrn_reflns_limit_l_max 14
_diffrn_reflns_limit_l_min -21
_diffrn_reflns_number 5157
_diffrn_reflns_theta_max 24.93
_diffrn_reflns_theta_min 2.29
_exptl_absorpt_coefficient_mu 17.168
_exptl_absorpt_correction_T_max 1.000
_exptl_absorpt_correction_T_min 0.4542
_exptl_absorpt_correction_type Semi-empirical
_exptl_crystal_density_diffrn 2.729
_exptl_crystal_F_000 4128
_exptl_crystal_size_max 0.22
_exptl_crystal_size_mid 0.20
_exptl_crystal_size_min 0.16
_refine_diff_density_max 0.515
_refine_diff_density_min -0.644
_refine_diff_density_rms 0.123
_refine_ls_extinction_coef 0.000305(7)
_refine_ls_extinction_expression Fc^*^=kFc[1+0.001xFc^2^\l^3^/sin(2\q)]^-1/4^
_refine_ls_extinction_method SHELXL
_refine_ls_goodness_of_fit_all 0.905
_refine_ls_goodness_of_fit_obs 0.990
_refine_ls_matrix_type full
_refine_ls_number_parameters 86
_refine_ls_number_reflns 1323
_refine_ls_number_restraints 1
_refine_ls_restrained_S_all 1.067
_refine_ls_restrained_S_obs 0.989
_refine_ls_R_factor_all 0.0857
_refine_ls_R_factor_obs 0.0314
_refine_ls_shift/esd_max 0.545
_refine_ls_shift/esd_mean 0.065
_refine_ls_structure_factor_coef Fsqd
_refine_ls_weighting_details 'w=1/[\s^2^(Fo^2^)+(0.0411P)^2^+28.4340P] where P=(Fo^2^+2Fc^2^)/3'
_refine_ls_weighting_scheme calc
_refine_ls_wR_factor_all 0.1016
_refine_ls_wR_factor_obs 0.0692
_reflns_number_observed 749
_reflns_number_total 1367
_reflns_observed_criterion >2sigma(I)
_cod_data_source_file ic9805628_4.cif
_cod_data_source_block '[Me3NH][7]'
_cod_depositor_comments
;
The following automatic conversions were performed:

'_refine_ls_weighting_scheme' value 'calc
w=1/[\s^2^(Fo^2^)+(0.0411P)^2^+28.4340P] where P=(Fo^2^+2Fc^2^)/3'
was changed to 'calc'. New tag '_refine_ls_weighting_details' was
created. The value of the new tag was set to
'w=1/[\s^2^(Fo^2^)+(0.0411P)^2^+28.4340P] where P=(Fo^2^+2Fc^2^)/3'.

Automatic conversion script
Id: cif_fix_values 3143 2015-03-26 13:38:13Z robertas 
;
_cod_database_code 4323205

loop_
_symmetry_equiv_pos_as_xyz
'x, y, z'
'-x, -y, z'
'-x, y, -z'
'x, -y, -z'
'x, y+1/2, z+1/2'
'-x, -y+1/2, z+1/2'
'-x, y+1/2, -z+1/2'
'x, -y+1/2, -z+1/2'
'x+1/2, y, z+1/2'
'-x+1/2, -y, z+1/2'
'-x+1/2, y, -z+1/2'
'x+1/2, -y, -z+1/2'
'x+1/2, y+1/2, z'
'-x+1/2, -y+1/2, z'
'-x+1/2, y+1/2, -z'
'x+1/2, -y+1/2, -z'
'-x, -y, -z'
'x, y, -z'
'x, -y, z'
'-x, y, z'
'-x, -y+1/2, -z+1/2'
'x, y+1/2, -z+1/2'
'x, -y+1/2, z+1/2'
'-x, y+1/2, z+1/2'
'-x+1/2, -y, -z+1/2'
'x+1/2, y, -z+1/2'
'x+1/2, -y, z+1/2'
'-x+1/2, y, z+1/2'
'-x+1/2, -y+1/2, -z'
'x+1/2, y+1/2, -z'
'x+1/2, -y+1/2, z'
'-x+1/2, y+1/2, z'

loop_
_atom_site_aniso_label
_atom_site_aniso_U_11
_atom_site_aniso_U_22
_atom_site_aniso_U_33
_atom_site_aniso_U_23
_atom_site_aniso_U_13
_atom_site_aniso_U_12
Br1 0.0402(2) 0.0670(3) 0.0552(3) 0.000 -0.0083(2) 0.000
Br2 0.0633(3) 0.0577(3) 0.0423(2) -0.0079(2) 0.000 0.000
Br3 0.0540(3) 0.0681(3) 0.0416(2) 0.000 -0.0083(2) 0.000
Br4 0.0533(3) 0.0419(2) 0.0678(3) 0.000 0.000 -0.0073(2)
Br5 0.0642(3) 0.0435(2) 0.0563(3) 0.0081(2) 0.000 0.000
Br6 0.0402(2) 0.0570(3) 0.0672(3) 0.000 0.000 0.0086(2)
B1 0.035(2) 0.033(2) 0.036(3) 0.000 -0.002(2) 0.000
B2 0.037(3) 0.037(2) 0.040(3) 0.001(2) 0.000 0.000
B3 0.033(2) 0.030(2) 0.040(3) 0.000 -0.006(2) 0.000
B4 0.033(2) 0.032(2) 0.042(3) 0.000 0.000 0.003(2)
B5 0.033(2) 0.033(2) 0.040(3) 0.000(2) 0.000 0.000
B6 0.031(2) 0.047(3) 0.032(3) 0.000 0.000 0.003(2)
N1 0.136(8) 0.150(8) 0.157(9) 0.000 0.000 0.000
C1 0.513(23) 0.522(27) 0.489(23) 0.155(18) -0.255(17) 0.186(18)

loop_
_atom_site_label
_atom_site_type_symbol
_atom_site_fract_x
_atom_site_fract_y
_atom_site_fract_z
_atom_site_U_iso_or_equiv
_atom_site_thermal_displace_type
_atom_site_occupancy
_atom_site_calc_flag
_atom_site_refinement_flags
_atom_site_disorder_group
Br1 Br 0.32761(3) 0.5000 -0.10871(3) 0.05411(14) Uani 1 d S .
Br2 Br 0.5000 0.39147(3) -0.17248(3) 0.05444(14) Uani 1 d S .
Br3 Br 0.10858(3) 0.5000 0.17238(3) 0.05456(14) Uani 1 d S .
Br4 Br 0.39148(3) 0.32760(2) 0.0000 0.05431(15) Uani 1 d S .
Br5 Br 0.0000 0.32749(3) 0.10857(3) 0.05467(15) Uani 1 d S .
Br6 Br 0.17238(3) 0.39132(3) 0.0000 0.05480(15) Uani 1 d S .
B1 B 0.4196(3) 0.5000 -0.0504(3) 0.0346(13) Uani 1 d S .
B2 B 0.5000 0.4491(3) -0.0809(3) 0.0380(14) Uani 1 d S .
B3 B 0.0495(3) 0.5000 0.0815(3) 0.0345(13) Uani 1 d S .
B4 B 0.4490(3) 0.4194(3) 0.0000 0.0358(13) Uani 1 d S .
B5 B 0.0000 0.4177(3) 0.0487(3) 0.0356(13) Uani 1 d S .
B6 B 0.0810(3) 0.4496(3) 0.0000 0.0367(14) Uani 1 d S .
N1 N 0.2500 0.2500 -0.2500 0.147(4) Uani 1 d SD .
C1 C 0.2976(7) 0.2035(7) -0.1996(7) 0.508(13) Uani 0.75 d PD .
H1A H 0.3273(7) 0.2358(7) -0.1680(7) 0.762 Uiso 0.75 calc PR .
H1B H 0.3303(7) 0.1724(7) -0.2293(7) 0.762 Uiso 0.75 calc PR .
H1C H 0.2659(7) 0.1723(7) -0.1688(7) 0.762 Uiso 0.75 calc PR .

loop_
_atom_type_symbol
_atom_type_description
_atom_type_scat_dispersion_real
_atom_type_scat_dispersion_imag
_atom_type_scat_source
C C 0.0033 0.0016 'International Tables Vol C Tables 4.2.6.8 and 6.1.1.4'
H H 0.0000 0.0000 'International Tables Vol C Tables 4.2.6.8 and 6.1.1.4'
B B 0.0013 0.0007 'International Tables Vol C Tables 4.2.6.8 and 6.1.1.4'
N N 0.0061 0.0033 'International Tables Vol C Tables 4.2.6.8 and 6.1.1.4'
Br Br -0.2901 2.4595 'International Tables Vol C Tables 4.2.6.8 and 6.1.1.4'

loop_
_geom_angle_atom_site_label_1
_geom_angle_atom_site_label_2
_geom_angle_atom_site_label_3
_geom_angle
_geom_angle_site_symmetry_1
_geom_angle_site_symmetry_3
_geom_angle_publ_flag
B4 B1 B4 108.2(3) 19_565 . ?
B4 B1 B1 59.5(2) 19_565 18 ?
B4 B1 B1 59.5(2) . 18 ?
B4 B1 B2 109.3(3) 19_565 . ?
B4 B1 B2 60.3(2) . . ?
B1 B1 B2 107.7(2) 18 . ?
B4 B1 B2 60.3(2) 19_565 2_665 ?
B4 B1 B2 109.3(3) . 2_665 ?
B1 B1 B2 107.7(2) 18 2_665 ?
B2 B1 B2 61.3(3) . 2_665 ?
B4 B1 Br1 121.4(2) 19_565 . ?
B4 B1 Br1 121.4(2) . . ?
B1 B1 Br1 122.38(14) 18 . ?
B2 B1 Br1 121.1(3) . . ?
B2 B1 Br1 121.1(3) 2_665 . ?
B4 B2 B4 61.2(3) 3_655 . ?
B4 B2 B1 108.3(3) 3_655 . ?
B4 B2 B1 59.7(2) . . ?
B4 B2 B1 59.7(2) 3_655 2_665 ?
B4 B2 B1 108.3(3) . 2_665 ?
B1 B2 B1 107.1(3) . 2_665 ?
B4 B2 B2 107.2(2) 3_655 2_665 ?
B4 B2 B2 107.2(2) . 2_665 ?
B1 B2 B2 59.3(2) . 2_665 ?
B1 B2 B2 59.3(2) 2_665 2_665 ?
B4 B2 Br2 121.8(2) 3_655 . ?
B4 B2 Br2 121.8(2) . . ?
B1 B2 Br2 122.0(2) . . ?
B1 B2 Br2 122.0(2) 2_665 . ?
B2 B2 Br2 122.16(14) 2_665 . ?
B3 B3 B6 108.2(2) 2_565 . ?
B3 B3 B6 108.2(2) 2_565 19_565 ?
B6 B3 B6 59.9(3) . 19_565 ?
B3 B3 B5 60.84(15) 2_565 . ?
B6 B3 B5 59.0(2) . . ?
B6 B3 B5 107.2(3) 19_565 . ?
B3 B3 B5 60.84(15) 2_565 2_565 ?
B6 B3 B5 107.2(3) . 2_565 ?
B6 B3 B5 59.0(2) 19_565 2_565 ?
B5 B3 B5 108.4(3) . 2_565 ?
B3 B3 Br3 123.01(14) 2_565 . ?
B6 B3 Br3 120.5(3) . . ?
B6 B3 Br3 120.5(3) 19_565 . ?
B5 B3 Br3 122.5(2) . . ?
B5 B3 Br3 122.5(2) 2_565 . ?
B1 B4 B1 61.0(3) . 18 ?
B1 B4 B2 108.7(3) . 18 ?
B1 B4 B2 60.0(2) 18 18 ?
B1 B4 B2 60.0(2) . . ?
B1 B4 B2 108.7(3) 18 . ?
B2 B4 B2 107.8(3) 18 . ?
B1 B4 B4 107.1(2) . 3_655 ?
B1 B4 B4 107.1(2) 18 3_655 ?
B2 B4 B4 59.4(2) 18 3_655 ?
B2 B4 B4 59.4(2) . 3_655 ?
B1 B4 Br4 122.0(3) . . ?
B1 B4 Br4 122.0(3) 18 . ?
B2 B4 Br4 121.4(2) 18 . ?
B2 B4 Br4 121.4(2) . . ?
B4 B4 Br4 122.03(14) 3_655 . ?
B5 B5 B6 60.8(2) 18 . ?
B5 B5 B6 60.8(2) 18 3 ?
B6 B5 B6 108.5(3) . 3 ?
B5 B5 B3 108.9(2) 18 . ?
B6 B5 B3 60.2(2) . . ?
B6 B5 B3 107.1(3) 3 . ?
B5 B5 B3 108.9(2) 18 2_565 ?
B6 B5 B3 107.1(3) . 2_565 ?
B6 B5 B3 60.2(2) 3 2_565 ?
B3 B5 B3 58.3(3) . 2_565 ?
B5 B5 Br5 123.59(15) 18 . ?
B6 B5 Br5 122.5(2) . . ?
B6 B5 Br5 122.5(2) 3 . ?
B3 B5 Br5 119.8(3) . . ?
B3 B5 Br5 119.8(3) 2_565 . ?
B5 B6 B5 58.5(3) 18 . ?
B5 B6 B6 108.7(2) 18 19_565 ?
B5 B6 B6 108.7(2) . 19_565 ?
B5 B6 B3 60.8(2) 18 18 ?
B5 B6 B3 107.5(3) . 18 ?
B6 B6 B3 60.1(2) 19_565 18 ?
B5 B6 B3 107.5(3) 18 . ?
B5 B6 B3 60.8(2) . . ?
B6 B6 B3 60.1(2) 19_565 . ?
B3 B6 B3 107.9(3) 18 . ?
B5 B6 Br6 120.8(3) 18 . ?
B5 B6 Br6 120.8(3) . . ?
B6 B6 Br6 122.58(15) 19_565 . ?
B3 B6 Br6 122.1(2) 18 . ?
B3 B6 Br6 122.1(2) . . ?
C1 N1 C1 110.6(10) 11_554 14 ?
C1 N1 C1 105.6(10) 11_554 8_554 ?
C1 N1 C1 112.3(10) 14 8_554 ?
C1 N1 C1 112.3(10) 11_554 . ?
C1 N1 C1 105.6(10) 14 . ?
C1 N1 C1 110.6(10) 8_554 . ?

loop_
_geom_bond_atom_site_label_1
_geom_bond_atom_site_label_2
_geom_bond_distance
_geom_bond_site_symmetry_2
_geom_bond_publ_flag
Br1 B1 1.933(5) . ?
Br2 B2 1.922(5) . ?
Br3 B3 1.925(5) . ?
Br4 B4 1.923(5) . ?
Br5 B5 1.924(5) . ?
Br6 B6 1.924(5) . ?
B1 B4 1.767(5) 19_565 ?
B1 B4 1.767(5) . ?
B1 B1 1.793(10) 18 ?
B1 B2 1.773(5) . ?
B1 B2 1.773(5) 2_665 ?
B2 B4 1.778(5) 3_655 ?
B2 B4 1.778(5) . ?
B2 B1 1.773(5) 2_665 ?
B2 B2 1.809(9) 2_665 ?
B3 B3 1.756(9) 2_565 ?
B3 B6 1.792(5) . ?
B3 B6 1.792(5) 19_565 ?
B3 B5 1.802(5) . ?
B3 B5 1.802(5) 2_565 ?
B4 B1 1.767(5) 18 ?
B4 B2 1.778(5) 18 ?
B4 B4 1.811(10) 3_655 ?
B5 B5 1.729(10) 18 ?
B5 B6 1.771(5) . ?
B5 B6 1.771(5) 3 ?
B5 B3 1.802(5) 2_565 ?
B6 B5 1.771(5) 18 ?
B6 B6 1.789(10) 19_565 ?
B6 B3 1.792(5) 18 ?
N1 C1 1.482(11) 11_554 ?
N1 C1 1.482(11) 14 ?
N1 C1 1.482(11) 8_554 ?
N1 C1 1.482(11) . ?
